data_7112525
loop_
_publ_author_name
'Wheeler, Kraig A.'
'Malehorn, Steven H.'
'Egan, Annie E.'

_publ_section_title
;
 Valine sulfonamidecinnamic acid asymmetric crystal reactions.
;
_journal_issue 4
_journal_name_full 'Chemical communications (Cambridge, England)'
_journal_page_first 519
_journal_page_last 521
_journal_paper_doi 10.1039/c1cc15068e
_journal_volume 48
_journal_year 2012
_chemical_formula_moiety 'C28 H34 N2 O12 S2'
_chemical_formula_sum 'C28 H34 N2 O12 S2'
_chemical_formula_weight 654.71
_chemical_name_systematic
;
?
;
_space_group_IT_number 2
_symmetry_cell_setting triclinic
_symmetry_space_group_name_Hall '-P 1'
_symmetry_space_group_name_H-M 'P -1'
_atom_sites_solution_hydrogens geom
_atom_sites_solution_primary direct
_atom_sites_solution_secondary difmap
_audit_creation_method SHELXL-97
_cell_angle_alpha 88.371(3)
_cell_angle_beta 85.421(3)
_cell_angle_gamma 61.552(2)
_cell_formula_units_Z 1
_cell_length_a 7.4391(3)
_cell_length_b 7.6719(3)
_cell_length_c 15.0529(7)
_cell_measurement_reflns_used 5530
_cell_measurement_temperature 100(2)
_cell_measurement_theta_max 61.404
_cell_measurement_theta_min 2.745
_cell_volume 752.91(6)
_computing_cell_refinement APEX2
_computing_data_reduction
;
SAINT (Bruker, 2010) and XPREP (Bruker, 2010)
;
_computing_molecular_graphics 'XSEED (Barbour, 2001)'
_computing_publication_material 'XSEED (Barbour, 2001)'
_computing_structure_refinement 'SHELXL-97 (Sheldrick, 2008)'
_computing_structure_solution 'SHELXS-97 (Sheldrick, 2008)'
_diffrn_ambient_temperature 100(2)
_diffrn_detector_area_resol_mean 8.3
_diffrn_measured_fraction_theta_full 0.959
_diffrn_measured_fraction_theta_max 0.959
_diffrn_measurement_device_type 'Bruker APEXII CCD'
_diffrn_measurement_method 'phi and omega scans'
_diffrn_radiation_monochromator graphite
_diffrn_radiation_source 'fine-focus sealed tube'
_diffrn_radiation_type CuK\a
_diffrn_radiation_wavelength 1.54178
_diffrn_reflns_av_R_equivalents 0.0623
_diffrn_reflns_av_sigmaI/netI 0.0427
_diffrn_reflns_limit_h_max 8
_diffrn_reflns_limit_h_min -8
_diffrn_reflns_limit_k_max 9
_diffrn_reflns_limit_k_min -9
_diffrn_reflns_limit_l_max 17
_diffrn_reflns_limit_l_min -17
_diffrn_reflns_number 13224
_diffrn_reflns_theta_full 66.77
_diffrn_reflns_theta_max 66.77
_diffrn_reflns_theta_min 2.95
_exptl_absorpt_coefficient_mu 2.188
_exptl_absorpt_correction_T_max 0.815
_exptl_absorpt_correction_T_min 0.459
_exptl_absorpt_correction_type multi-scan
_exptl_absorpt_process_details 'SADABS (Bruker, 2010)'
_exptl_crystal_colour colorless
_exptl_crystal_density_diffrn 1.444
_exptl_crystal_density_method 'not measured'
_exptl_crystal_description 'transparent lathe'
_exptl_crystal_F_000 344
_exptl_crystal_size_max 0.43
_exptl_crystal_size_mid 0.35
_exptl_crystal_size_min 0.06
_refine_diff_density_max 0.606
_refine_diff_density_min -0.317
_refine_diff_density_rms 0.095
_refine_ls_extinction_method none
_refine_ls_goodness_of_fit_ref 1.157
_refine_ls_hydrogen_treatment mixed
_refine_ls_matrix_type full
_refine_ls_number_parameters 264
_refine_ls_number_reflns 2563
_refine_ls_number_restraints 12
_refine_ls_restrained_S_all 1.154
_refine_ls_R_factor_all 0.0888
_refine_ls_R_factor_gt 0.0751
_refine_ls_shift/su_max 0.000
_refine_ls_shift/su_mean 0.000
_refine_ls_structure_factor_coef Fsqd
_refine_ls_weighting_details 'calc w=1/[\s^2^(Fo^2^)+(0.0915P)^2^+1.4892P] where P=(Fo^2^+2Fc^2^)/3'
_refine_ls_weighting_scheme calc
_refine_ls_wR_factor_gt 0.1959
_refine_ls_wR_factor_ref 0.2093
_reflns_number_gt 2133
_reflns_number_total 2563
_reflns_threshold_expression >2sigma(I)
_cod_data_source_file c1cc15068e.txt
_cod_data_source_block kaw108c_DLVal(reacted)_838810
_cod_depositor_comments
;
The following automatic conversions were performed:

'_symmetry_cell_setting' value 'Triclinic' changed to 'triclinic'
according to
/usr/data/users/saulius/automatic-downloads/retrospective/RSC/lib/dictionaries/cif_core.dic
dictionary named 'cif_core.dic' version 2.4.2 from 2011-04-26.

Automatic conversion script
Id: cif_fix_values 2281 2013-09-26 08:29:07Z andrius 
;
_cod_original_cell_volume 752.91(5)
_cod_database_code 7112525

loop_
_symmetry_equiv_pos_as_xyz
'x, y, z'
'-x, -y, -z'

loop_
_atom_site_label
_atom_site_type_symbol
_atom_site_fract_x
_atom_site_fract_y
_atom_site_fract_z
_atom_site_U_iso_or_equiv
_atom_site_adp_type
_atom_site_occupancy
_atom_site_symmetry_multiplicity
_atom_site_calc_flag
_atom_site_refinement_flags
_atom_site_disorder_group
S1 S 0.96180(17) 0.20338(14) 0.26786(8) 0.0401(4) Uani 1 1 d . .
O1 O 0.1698(6) 1.0837(5) -0.0930(2) 0.0518(9) Uani 1 1 d . .
H1 H 0.0900 1.1502 -0.1319 0.062 Uiso 1 1 calc R .
O2 O 0.3990(5) 0.9496(4) -0.2082(2) 0.0490(8) Uani 1 1 d . .
O3 O 0.8406(5) 0.7661(4) 0.3231(2) 0.0456(8) Uani 1 1 d . .
H14 H 0.7797 0.8572 0.2870 0.055 Uiso 1 1 calc R .
O4 O 1.0631(5) 0.6223(4) 0.20506(19) 0.0431(8) Uani 1 1 d . .
O5 O 0.8379(5) 0.2283(5) 0.3470(2) 0.0546(9) Uani 1 1 d . .
O6 O 1.0671(5) 0.0159(5) 0.2236(3) 0.0612(10) Uani 1 1 d . .
N1 N 1.1407(6) 0.2559(5) 0.2897(3) 0.0386(9) Uani 1 1 d . .
H4 H 1.245(8) 0.217(8) 0.252(3) 0.046 Uiso 1 1 d . .
C1 C 0.3536(7) 0.9708(7) -0.1315(4) 0.0461(11) Uani 1 1 d . .
C2 C 0.5135(10) 0.9212(9) -0.0628(4) 0.0391(18) Uani 0.664(10) 1 d P 1
H2 H 0.6472 0.8054 -0.0834 0.047 Uiso 0.664(10) 1 calc PR 1
C3 C 0.4542(10) 0.8979(10) 0.0354(5) 0.0396(19) Uani 0.664(10) 1 d P 1
H3 H 0.3051 0.9366 0.0431 0.048 Uiso 0.664(10) 1 calc PR 1
C4 C 0.5763(11) 0.7054(13) 0.0830(5) 0.0364(19) Uani 0.664(10) 1 d PD 1
C5 C 0.514(2) 0.7013(19) 0.1710(7) 0.039(3) Uani 0.664(10) 1 d PD 1
H5 H 0.3886 0.8074 0.1947 0.046 Uiso 0.664(10) 1 calc PR 1
C6 C 0.628(3) 0.548(2) 0.2259(9) 0.039(4) Uani 0.664(10) 1 d PD 1
H6 H 0.5888 0.5540 0.2878 0.046 Uiso 0.664(10) 1 calc PR 1
C7 C 0.803(2) 0.385(2) 0.1892(7) 0.030(4) Uani 0.664(10) 1 d PD 1
C8 C 0.8648(13) 0.3791(15) 0.0996(5) 0.039(2) Uani 0.664(10) 1 d PD 1
H8 H 0.9842 0.2676 0.0747 0.047 Uiso 0.664(10) 1 calc PR 1
C9 C 0.7485(13) 0.5396(15) 0.0468(5) 0.040(2) Uani 0.664(10) 1 d PD 1
H9 H 0.7873 0.5357 -0.0151 0.048 Uiso 0.664(10) 1 calc PR 1
C10 C 0.9970(7) 0.6192(6) 0.2812(3) 0.0333(9) Uani 1 1 d . .
C11 C 1.0959(7) 0.4336(6) 0.3388(3) 0.0362(9) Uani 1 1 d . .
H11 H 0.9979 0.4486 0.3912 0.043 Uiso 1 1 calc R .
C12 C 1.2951(7) 0.4108(6) 0.3734(3) 0.0393(10) Uani 1 1 d . .
H12 H 1.3987 0.3784 0.3214 0.047 Uiso 1 1 calc R .
C13 C 1.2606(8) 0.6037(7) 0.4156(3) 0.0481(12) Uani 1 1 d . .
H13A H 1.1570 0.6402 0.4660 0.072 Uiso 1 1 calc R .
H13B H 1.2132 0.7092 0.3712 0.072 Uiso 1 1 calc R .
H13C H 1.3895 0.5858 0.4368 0.072 Uiso 1 1 calc R .
C14 C 1.3793(8) 0.2408(7) 0.4386(3) 0.0493(12) Uani 1 1 d . .
H14A H 1.5131 0.2189 0.4552 0.074 Uiso 1 1 calc R .
H14B H 1.3946 0.1202 0.4106 0.074 Uiso 1 1 calc R .
H14C H 1.2844 0.2735 0.4921 0.074 Uiso 1 1 calc R .
C2A C 0.499(3) 0.779(2) -0.0770(12) 0.058(5) Uani 0.336(10) 1 d P 2
H2A H 0.6175 0.6735 -0.1062 0.070 Uiso 0.336(10) 1 calc PR 2
C3A C 0.456(3) 0.770(3) 0.0033(13) 0.062(5) Uani 0.336(10) 1 d P 2
H3A H 0.3271 0.8707 0.0273 0.075 Uiso 0.336(10) 1 calc PR 2
C4A C 0.584(2) 0.618(3) 0.0654(13) 0.048(5) Uani 0.336(10) 1 d PD 2
C5A C 0.523(5) 0.650(4) 0.1550(15) 0.060(11) Uani 0.336(10) 1 d PD 2
H5A H 0.3983 0.7635 0.1734 0.071 Uiso 0.336(10) 1 calc PR 2
C6A C 0.638(6) 0.522(5) 0.2183(15) 0.038(11) Uiso 0.336(10) 1 d PD 2
H6A H 0.5864 0.5448 0.2791 0.046 Uiso 0.336(10) 1 calc PR 2
C7A C 0.827(5) 0.359(5) 0.1956(12) 0.036(10) Uiso 0.336(10) 1 d PD 2
C8A C 0.885(3) 0.314(3) 0.1049(11) 0.037(6) Uiso 0.336(10) 1 d PD 2
H8A H 1.0048 0.1948 0.0868 0.044 Uiso 0.336(10) 1 calc PR 2
C9A C 0.765(3) 0.443(3) 0.0415(11) 0.048(5) Uani 0.336(10) 1 d PD 2
H9A H 0.8063 0.4120 -0.0199 0.058 Uiso 0.336(10) 1 calc PR 2

loop_
_atom_site_aniso_label
_atom_site_aniso_U_11
_atom_site_aniso_U_22
_atom_site_aniso_U_33
_atom_site_aniso_U_23
_atom_site_aniso_U_13
_atom_site_aniso_U_12
S1 0.0435(7) 0.0242(5) 0.0552(7) 0.0055(4) -0.0147(5) -0.0168(5)
O1 0.078(3) 0.055(2) 0.0401(17) 0.0128(15) -0.0220(17) -0.044(2)
O2 0.059(2) 0.0298(16) 0.052(2) 0.0015(14) -0.0187(16) -0.0141(15)
O3 0.0487(19) 0.0280(15) 0.0523(19) 0.0036(13) -0.0085(15) -0.0115(15)
O4 0.057(2) 0.0313(15) 0.0396(17) 0.0001(12) -0.0070(14) -0.0199(15)
O5 0.058(2) 0.053(2) 0.059(2) 0.0204(16) -0.0159(17) -0.0309(18)
O6 0.051(2) 0.0264(16) 0.103(3) -0.0056(17) -0.025(2) -0.0131(16)
N1 0.039(2) 0.0261(17) 0.046(2) -0.0004(15) -0.0081(16) -0.0111(17)
C1 0.035(3) 0.032(2) 0.067(3) 0.003(2) -0.004(2) -0.012(2)
C2 0.038(4) 0.027(3) 0.044(4) -0.003(3) -0.006(3) -0.008(3)
C3 0.033(4) 0.031(4) 0.050(4) 0.001(3) -0.005(3) -0.012(3)
C4 0.033(4) 0.027(4) 0.054(5) 0.005(3) -0.015(3) -0.017(3)
C5 0.029(5) 0.025(6) 0.054(5) 0.003(4) -0.006(4) -0.006(4)
C6 0.038(7) 0.021(5) 0.051(7) 0.000(4) 0.002(3) -0.011(4)
C7 0.026(6) 0.018(5) 0.043(6) 0.008(3) -0.019(4) -0.006(4)
C8 0.041(5) 0.025(4) 0.042(5) -0.001(4) -0.009(3) -0.008(4)
C9 0.051(6) 0.041(5) 0.032(4) 0.005(4) -0.011(3) -0.024(5)
C10 0.045(2) 0.029(2) 0.031(2) -0.0011(16) -0.0086(18) -0.021(2)
C11 0.040(2) 0.028(2) 0.038(2) -0.0003(17) -0.0051(18) -0.0149(19)
C12 0.043(3) 0.041(2) 0.039(2) 0.0027(18) -0.0077(19) -0.023(2)
C13 0.057(3) 0.049(3) 0.042(2) -0.005(2) -0.012(2) -0.027(2)
C14 0.051(3) 0.050(3) 0.047(3) 0.011(2) -0.017(2) -0.023(2)
C2A 0.054(10) 0.050(10) 0.079(12) -0.024(8) 0.004(8) -0.032(8)
C3A 0.073(12) 0.067(11) 0.076(12) 0.004(9) -0.012(9) -0.056(10)
C4A 0.039(10) 0.033(10) 0.088(14) 0.029(9) -0.036(9) -0.027(9)
C5A 0.053(14) 0.028(14) 0.09(2) 0.001(11) -0.010(13) -0.015(10)
C9A 0.059(11) 0.046(11) 0.045(9) 0.007(9) -0.020(8) -0.028(10)

loop_
_atom_type_symbol
_atom_type_description
_atom_type_scat_dispersion_real
_atom_type_scat_dispersion_imag
_atom_type_scat_source
C C 0.0181 0.0091 'International Tables Vol C Tables 4.2.6.8 and 6.1.1.4'
H H 0.0000 0.0000 'International Tables Vol C Tables 4.2.6.8 and 6.1.1.4'
N N 0.0311 0.0180 'International Tables Vol C Tables 4.2.6.8 and 6.1.1.4'
O O 0.0492 0.0322 'International Tables Vol C Tables 4.2.6.8 and 6.1.1.4'
S S 0.3331 0.5567 'International Tables Vol C Tables 4.2.6.8 and 6.1.1.4'

loop_
_geom_angle_atom_site_label_1
_geom_angle_atom_site_label_2
_geom_angle_atom_site_label_3
_geom_angle
_geom_angle_site_symmetry_1
_geom_angle_site_symmetry_3
O5 S1 O6 120.5(2) . .
O5 S1 C7A 109.1(9) . .
O6 S1 C7A 106.3(10) . .
O5 S1 N1 107.8(2) . .
O6 S1 N1 104.8(2) . .
C7A S1 N1 107.6(15) . .
O5 S1 C7 107.3(4) . .
O6 S1 C7 108.1(4) . .
N1 S1 C7 107.7(6) . .
C1 O1 H1 109.5 . .
C10 O3 H14 109.5 . .
C11 N1 S1 121.8(3) . .
C11 N1 H4 114(3) . .
S1 N1 H4 117(3) . .
O2 C1 O1 126.5(5) . .
O2 C1 C2 122.1(5) . .
O1 C1 C2 108.9(5) . .
O2 C1 C2A 111.8(7) . .
O1 C1 C2A 115.8(7) . .
C3 C2 C1 118.6(5) . .
C3 C2 C3 89.7(5) . 2_675
C1 C2 C3 114.7(5) . 2_675
C3 C2 H2 110.8 . .
C1 C2 H2 110.7 . .
C3 C2 H2 110.8 2_675 .
C4 C3 C2 120.3(6) . .
C4 C3 C2 115.9(6) . 2_675
C2 C3 C2 90.3(5) . 2_675
C4 C3 H3 109.6 . .
C2 C3 H3 109.6 . .
C2 C3 H3 109.6 2_675 .
C5 C4 C9 118.3(8) . .
C5 C4 C3 115.8(8) . .
C9 C4 C3 125.8(7) . .
C4 C5 C6 122.0(10) . .
C4 C5 H5 119.0 . .
C6 C5 H5 119.0 . .
C5 C6 C7 118.7(10) . .
C5 C6 H6 120.6 . .
C7 C6 H6 120.6 . .
C8 C7 C6 120.8(11) . .
C8 C7 S1 122.6(8) . .
C6 C7 S1 116.0(8) . .
C7 C8 C9 118.7(8) . .
C7 C8 H8 120.7 . .
C9 C8 H8 120.7 . .
C4 C9 C8 121.1(7) . .
C4 C9 H9 119.5 . .
C8 C9 H9 119.5 . .
O4 C10 O3 125.7(4) . .
O4 C10 C11 121.6(4) . .
O3 C10 C11 112.7(3) . .
N1 C11 C10 111.6(3) . .
N1 C11 C12 109.2(4) . .
C10 C11 C12 110.7(3) . .
N1 C11 H11 108.4 . .
C10 C11 H11 108.4 . .
C12 C11 H11 108.4 . .
C14 C12 C13 111.2(4) . .
C14 C12 C11 110.3(4) . .
C13 C12 C11 111.0(4) . .
C14 C12 H12 108.0 . .
C13 C12 H12 108.0 . .
C11 C12 H12 108.0 . .
C12 C13 H13A 109.5 . .
C12 C13 H13B 109.5 . .
H13A C13 H13B 109.5 . .
C12 C13 H13C 109.5 . .
H13A C13 H13C 109.5 . .
H13B C13 H13C 109.5 . .
C12 C14 H14A 109.5 . .
C12 C14 H14B 109.5 . .
H14A C14 H14B 109.5 . .
C12 C14 H14C 109.5 . .
H14A C14 H14C 109.5 . .
H14B C14 H14C 109.5 . .
C3A C2A C1 119.3(15) . .
C3A C2A H2A 120.4 . .
C1 C2A H2A 120.4 . .
C2A C3A C4A 126(2) . .
C2A C3A H3A 116.8 . .
C4A C3A H3A 116.8 . .
C5A C4A C9A 116.7(14) . .
C5A C4A C3A 117.7(18) . .
C9A C4A C3A 125.6(17) . .
C6A C5A C4A 122.0(18) . .
C6A C5A H5A 119.0 . .
C4A C5A H5A 119.0 . .
C5A C6A C7A 121.4(18) . .
C5A C6A H6A 119.3 . .
C7A C6A H6A 119.3 . .
C6A C7A C8A 117.7(18) . .
C6A C7A S1 122.7(15) . .
C8A C7A S1 118.8(17) . .
C9A C8A C7A 119.6(16) . .
C9A C8A H8A 120.2 . .
C7A C8A H8A 120.2 . .
C8A C9A C4A 121.9(14) . .
C8A C9A H9A 119.0 . .
C4A C9A H9A 119.0 . .

loop_
_geom_bond_atom_site_label_1
_geom_bond_atom_site_label_2
_geom_bond_distance
_geom_bond_site_symmetry_2
S1 O5 1.405(4) .
S1 O6 1.423(3) .
S1 C7A 1.61(2) .
S1 N1 1.622(4) .
S1 C7 1.817(12) .
O1 C1 1.315(6) .
O1 H1 0.8400 .
O2 C1 1.171(6) .
O3 C10 1.302(5) .
O3 H14 0.8400 .
O4 C10 1.215(5) .
N1 C11 1.450(5) .
N1 H4 0.86(5) .
C1 C2 1.540(8) .
C1 C2A 1.602(19) .
C2 C3 1.538(9) .
C2 C3 1.587(9) 2_675
C2 H2 1.0000 .
C3 C4 1.512(10) .
C3 C2 1.587(9) 2_675
C3 H3 1.0000 .
C4 C5 1.371(12) .
C4 C9 1.390(12) .
C5 C6 1.374(10) .
C5 H5 0.9500 .
C6 C7 1.392(11) .
C6 H6 0.9500 .
C7 C8 1.383(10) .
C8 C9 1.392(11) .
C8 H8 0.9500 .
C9 H9 0.9500 .
C10 C11 1.534(5) .
C11 C12 1.539(6) .
C11 H11 1.0000 .
C12 C14 1.518(6) .
C12 C13 1.525(6) .
C12 H12 1.0000 .
C13 H13A 0.9800 .
C13 H13B 0.9800 .
C13 H13C 0.9800 .
C14 H14A 0.9800 .
C14 H14B 0.9800 .
C14 H14C 0.9800 .
C2A C3A 1.23(2) .
C2A H2A 0.9500 .
C3A C4A 1.47(2) .
C3A H3A 0.9500 .
C4A C5A 1.378(17) .
C4A C9A 1.405(17) .
C5A C6A 1.370(16) .
C5A H5A 0.9500 .
C6A C7A 1.388(16) .
C6A H6A 0.9500 .
C7A C8A 1.402(15) .
C8A C9A 1.389(16) .
C8A H8A 0.9500 .
C9A H9A 0.9500 .

loop_
_geom_hbond_atom_site_label_D
_geom_hbond_atom_site_label_H
_geom_hbond_atom_site_label_A
_geom_hbond_distance_DH
_geom_hbond_distance_HA
_geom_hbond_distance_DA
_geom_hbond_angle_DHA
_geom_hbond_site_symmetry_A
O1 H1 O4 0.84 1.94 2.732(4) 157.3 2_675
O3 H14 O2 0.84 1.91 2.738(4) 169.1 2_675
N1 H4 O2 0.86(5) 2.37(5) 3.164(5) 154(5) 2_765
C5 H5 O6 0.95 2.17 3.092(12) 164.1 1_465
C5A H5A O6 0.95 2.37 3.32(3) 171.8 1_465

loop_
_geom_torsion_atom_site_label_1
_geom_torsion_atom_site_label_2
_geom_torsion_atom_site_label_3
_geom_torsion_atom_site_label_4
_geom_torsion
_geom_torsion_site_symmetry_1
_geom_torsion_site_symmetry_4
O5 S1 N1 C11 -47.6(4) . .
O6 S1 N1 C11 -177.2(3) . .
C7A S1 N1 C11 69.9(9) . .
C7 S1 N1 C11 67.9(5) . .
O2 C1 C2 C3 -163.4(5) . .
O1 C1 C2 C3 33.3(7) . .
C2A C1 C2 C3 -74.7(10) . .
O2 C1 C2 C3 92.5(6) . 2_675
O1 C1 C2 C3 -70.8(6) . 2_675
C2A C1 C2 C3 -178.8(12) . 2_675
C1 C2 C3 C4 121.1(7) . .
C3 C2 C3 C4 -120.6(7) 2_675 .
C1 C2 C3 C2 -118.2(6) . 2_675
C3 C2 C3 C2 0.0 2_675 2_675
C2 C3 C4 C5 178.4(9) . .
C2 C3 C4 C5 71.5(11) 2_675 .
C2 C3 C4 C9 1.7(11) . .
C2 C3 C4 C9 -105.2(9) 2_675 .
C9 C4 C5 C6 7(2) . .
C3 C4 C5 C6 -170.0(16) . .
C4 C5 C6 C7 -5(3) . .
C5 C6 C7 C8 2(3) . .
C5 C6 C7 S1 173.1(16) . .
O5 S1 C7 C8 -167.8(11) . .
O6 S1 C7 C8 -36.4(14) . .
N1 S1 C7 C8 76.4(13) . .
O5 S1 C7 C6 21.1(18) . .
O6 S1 C7 C6 152.6(16) . .
N1 S1 C7 C6 -94.7(16) . .
C6 C7 C8 C9 0(2) . .
S1 C7 C8 C9 -170.6(9) . .
C5 C4 C9 C8 -4.9(14) . .
C3 C4 C9 C8 171.8(8) . .
C7 C8 C9 C4 1.5(15) . .
S1 N1 C11 C10 -74.6(4) . .
S1 N1 C11 C12 162.8(3) . .
O4 C10 C11 N1 -45.0(5) . .
O3 C10 C11 N1 135.3(4) . .
O4 C10 C11 C12 76.8(5) . .
O3 C10 C11 C12 -103.0(4) . .
N1 C11 C12 C14 -63.2(5) . .
C10 C11 C12 C14 173.6(4) . .
N1 C11 C12 C13 173.0(4) . .
C10 C11 C12 C13 49.9(5) . .
O2 C1 C2A C3A -171.7(11) . .
O1 C1 C2A C3A -16.8(15) . .
C2 C1 C2A C3A 74.1(13) . .
C1 C2A C3A C4A -172.0(13) . .
C2A C3A C4A C5A 170(2) . .
C2A C3A C4A C9A -9(3) . .
C9A C4A C5A C6A 3(5) . .
C3A C4A C5A C6A -177(3) . .
C4A C5A C6A C7A 4(7) . .
C5A C6A C7A C8A -9(7) . .
C5A C6A C7A S1 -178(4) . .
O5 S1 C7A C6A 15(5) . .
O6 S1 C7A C6A 147(4) . .
N1 S1 C7A C6A -101(4) . .
O5 S1 C7A C8A -154(3) . .
O6 S1 C7A C8A -22(3) . .
N1 S1 C7A C8A 89(3) . .
C6A C7A C8A C9A 8(5) . .
S1 C7A C8A C9A 177(2) . .
C5A C4A C9A C8A -4(3) . .
C3A C4A C9A C8A 175.6(16) . .
